data_4313235
loop_
_publ_author_name
'Sumit Bhaduri'
'Anastasios J. Tasiopoulos'
'Milissa A. Bolcar'
'Khalil A. Abboud'
'William E. Streib'
'George Christou'

_publ_section_title
;
 Symmetric and Asymmetric Dinuclear Manganese(IV) Complexes Possessing a
 [MnIV2(\m-O)2(\m-O2CMe)]3+ Core and Terminal Cl-Ligands
;
_journal_name_full 'Inorganic Chemistry'
_journal_page_first 1483
_journal_page_last 1492
_journal_paper_doi 10.1021/ic020570v
_journal_volume 42
_journal_year 2003
_chemical_formula_sum 'C46 H42 Cl12 Mn5 N8 O8'
_chemical_formula_weight 1534.98
_chemical_name_systematic
;
  ?
;
_space_group_IT_number 15
_symmetry_cell_setting monoclinic
_symmetry_space_group_name_Hall '-C 2yc'
_symmetry_space_group_name_H-M 'C 1 2/c 1'
_atom_sites_solution_hydrogens geom
_atom_sites_solution_primary direct
_atom_sites_solution_secondary difmap
_audit_creation_method SHELXL-97
_cell_angle_alpha 90.00
_cell_angle_beta 111.443(2)
_cell_angle_gamma 90.00
_cell_formula_units_Z 4
_cell_length_a 21.756(2)
_cell_length_b 12.0587(7)
_cell_length_c 26.192(2)
_cell_measurement_temperature 193(2)
_cell_measurement_theta_max 28.0
_cell_measurement_theta_min 2.0
_cell_volume 6395.8(9)
_computing_cell_refinement 'Bruker SMART & SAINT (Bruker 1998)'
_computing_data_collection 'Bruker SMART (Bruker 1998)'
_computing_data_reduction 'Bruker SHELXTL (Bruker 2000)'
_computing_molecular_graphics 'Bruker SHELXTL'
_computing_publication_material 'Bruker SHELXTL'
_computing_structure_refinement 'Bruker SHELXTL'
_computing_structure_solution 'Bruker SHELXTL'
_diffrn_ambient_temperature 193(2)
_diffrn_measured_fraction_theta_full 0.997
_diffrn_measured_fraction_theta_max 0.997
_diffrn_measurement_device_type 'SMART CCD area detector'
_diffrn_measurement_method '\w scans'
_diffrn_radiation_monochromator graphite
_diffrn_radiation_source 'normal-focus sealed tube'
_diffrn_radiation_type MoK\a
_diffrn_radiation_wavelength 0.71073
_diffrn_reflns_av_R_equivalents 0.0961
_diffrn_reflns_av_sigmaI/netI 0.1272
_diffrn_reflns_limit_h_max 28
_diffrn_reflns_limit_h_min -27
_diffrn_reflns_limit_k_max 15
_diffrn_reflns_limit_k_min -15
_diffrn_reflns_limit_l_max 34
_diffrn_reflns_limit_l_min -32
_diffrn_reflns_number 28405
_diffrn_reflns_theta_full 27.50
_diffrn_reflns_theta_max 27.50
_diffrn_reflns_theta_min 1.97
_diffrn_standards_decay_% none
_diffrn_standards_number 0
_exptl_absorpt_coefficient_mu 1.514
_exptl_absorpt_correction_T_max 0.9657
_exptl_absorpt_correction_T_min 0.8332
_exptl_absorpt_correction_type analytical
_exptl_absorpt_process_details 'based on measured indexed crystal faces, SHELXTL (Bruker 1998)'
_exptl_crystal_colour brown
_exptl_crystal_density_diffrn 1.594
_exptl_crystal_density_meas 0
_exptl_crystal_density_method 'not measured'
_exptl_crystal_description prism
_exptl_crystal_F_000 3068
_exptl_crystal_size_max 0.14
_exptl_crystal_size_mid 0.09
_exptl_crystal_size_min 0.02
_refine_diff_density_max 0.913
_refine_diff_density_min -0.722
_refine_diff_density_rms 0.110
_refine_ls_extinction_coef 0.00047(9)
_refine_ls_extinction_expression Fc^*^=kFc[1+0.001xFc^2^\l^3^/sin(2\q)]^-1/4^
_refine_ls_extinction_method SHELXL
_refine_ls_goodness_of_fit_ref 0.948
_refine_ls_hydrogen_treatment mixed
_refine_ls_matrix_type full
_refine_ls_number_parameters 388
_refine_ls_number_reflns 7345
_refine_ls_number_restraints 1
_refine_ls_restrained_S_all 0.948
_refine_ls_R_factor_all 0.1478
_refine_ls_R_factor_gt 0.0579
_refine_ls_shift/su_max 0.004
_refine_ls_shift/su_mean 0.000
_refine_ls_structure_factor_coef Fsqd
_refine_ls_weighting_details 'calc w=1/[\s^2^(Fo^2^)+(0.0833P)^2^+0.0000P] where P=(Fo^2^+2Fc^2^)/3'
_refine_ls_weighting_scheme calc
_refine_ls_wR_factor_gt 0.1465
_refine_ls_wR_factor_ref 0.1758
_reflns_number_gt 3391
_reflns_number_total 7345
_reflns_threshold_expression >2sigma(I)
_cod_data_source_file ic020570v_1.cif
_cod_data_source_block ts09=Compound1
_cod_depositor_comments
;
The following automatic conversions were performed:

'_symmetry_cell_setting' value 'Monoclinic' changed to 'monoclinic'
according to the built-in table from CIF Core dictionary named
'cif_core.dic' version 2.4.1 from 2010-06-29.

Automatic conversion script
Id: cif_fix_values 1646 2011-03-28 12:23:43Z adriana 
;
_cod_original_cell_volume 6395.8(6)
_cod_database_code 4313235

loop_
_symmetry_equiv_pos_as_xyz
'x, y, z'
'-x, y, -z+1/2'
'x+1/2, y+1/2, z'
'-x+1/2, y+1/2, -z+1/2'
'-x, -y, -z'
'x, -y, z-1/2'
'-x+1/2, -y+1/2, -z'
'x+1/2, -y+1/2, z-1/2'

loop_
_atom_site_label
_atom_site_type_symbol
_atom_site_fract_x
_atom_site_fract_y
_atom_site_fract_z
_atom_site_U_iso_or_equiv
_atom_site_adp_type
_atom_site_occupancy
_atom_site_symmetry_multiplicity
_atom_site_calc_flag
_atom_site_refinement_flags
_atom_site_disorder_assembly
_atom_site_disorder_group
Mn1 Mn 0.42916(4) 0.17765(7) 0.03729(3) 0.0304(2) Uani 1 1 d . . .
Mn2 Mn 0.35355(4) 0.15013(7) 0.09694(3) 0.0337(2) Uani 1 1 d . . .
Cl1 Cl 0.54016(7) 0.18784(12) 0.05666(6) 0.0409(4) Uani 1 1 d . . .
Cl2 Cl 0.24829(8) 0.09736(15) 0.08103(6) 0.0543(5) Uani 1 1 d . . .
O1 O 0.43726(19) 0.0174(3) 0.04315(15) 0.0387(10) Uani 1 1 d . . .
O2 O 0.37946(19) -0.0047(3) 0.09781(15) 0.0406(10) Uani 1 1 d . . .
O3 O 0.34163(17) 0.1686(3) 0.02597(14) 0.0346(9) Uani 1 1 d . . .
O4 O 0.43735(17) 0.1945(3) 0.10738(14) 0.0330(9) Uani 1 1 d . . .
N1 N 0.4247(2) 0.3394(4) 0.02019(19) 0.0345(11) Uani 1 1 d . . .
N2 N 0.4070(2) 0.1724(4) -0.04555(18) 0.0354(11) Uani 1 1 d . . .
N3 N 0.3293(2) 0.3044(4) 0.10962(18) 0.0390(12) Uani 1 1 d . . .
N4 N 0.3806(2) 0.1495(5) 0.18011(19) 0.0430(13) Uani 1 1 d . . .
C1 C 0.3958(3) 0.0806(5) -0.0758(2) 0.0462(16) Uani 1 1 d . . .
H1A H 0.3999 0.0108 -0.0581 0.055 Uiso 1 1 calc R . .
C2 C 0.3785(4) 0.0831(7) -0.1323(3) 0.071(2) Uani 1 1 d . . .
H2A H 0.3704 0.0165 -0.1531 0.085 Uiso 1 1 calc R . .
C3 C 0.3735(4) 0.1856(7) -0.1578(3) 0.074(2) Uani 1 1 d . . .
H3A H 0.3622 0.1899 -0.1963 0.089 Uiso 1 1 calc R . .
C4 C 0.3850(3) 0.2817(6) -0.1266(3) 0.061(2) Uani 1 1 d . . .
H4A H 0.3827 0.3522 -0.1435 0.073 Uiso 1 1 calc R . .
C5 C 0.4000(3) 0.2736(5) -0.0707(2) 0.0405(15) Uani 1 1 d . . .
C6 C 0.4114(3) 0.3677(5) -0.0333(2) 0.0379(14) Uani 1 1 d . . .
C7 C 0.4080(3) 0.4776(5) -0.0489(3) 0.0471(17) Uani 1 1 d . . .
H7A H 0.3992 0.4971 -0.0861 0.056 Uiso 1 1 calc R . .
C8 C 0.4178(3) 0.5590(5) -0.0091(3) 0.0549(19) Uani 1 1 d . . .
H8A H 0.4141 0.6351 -0.0193 0.066 Uiso 1 1 calc R . .
C9 C 0.4330(3) 0.5300(5) 0.0452(3) 0.0479(16) Uani 1 1 d . . .
H9A H 0.4408 0.5852 0.0727 0.057 Uiso 1 1 calc R . .
C10 C 0.4364(3) 0.4184(5) 0.0583(3) 0.0410(15) Uani 1 1 d . . .
H10G H 0.4474 0.3974 0.0956 0.049 Uiso 1 1 calc R . .
C11 C 0.2956(3) 0.3741(5) 0.0691(3) 0.0442(16) Uani 1 1 d . . .
H11A H 0.2803 0.3489 0.0321 0.053 Uiso 1 1 calc R . .
C12 C 0.2832(3) 0.4801(6) 0.0800(3) 0.062(2) Uani 1 1 d . . .
H12A H 0.2585 0.5283 0.0511 0.075 Uiso 1 1 calc R . .
C13 C 0.3070(4) 0.5171(7) 0.1337(4) 0.076(2) Uani 1 1 d . . .
H13A H 0.2989 0.5913 0.1419 0.091 Uiso 1 1 calc R . .
C14 C 0.3416(4) 0.4476(6) 0.1745(3) 0.066(2) Uani 1 1 d . . .
H14A H 0.3593 0.4733 0.2113 0.079 Uiso 1 1 calc R . .
C15 C 0.3514(3) 0.3383(5) 0.1624(2) 0.0460(16) Uani 1 1 d . . .
C16 C 0.3805(3) 0.2502(6) 0.2022(2) 0.0463(16) Uani 1 1 d . . .
C17 C 0.4082(3) 0.2634(7) 0.2593(3) 0.065(2) Uani 1 1 d . . .
H17A H 0.4100 0.3346 0.2753 0.078 Uiso 1 1 calc R . .
C18 C 0.4330(4) 0.1711(9) 0.2922(3) 0.074(3) Uani 1 1 d . . .
H18A H 0.4508 0.1786 0.3310 0.089 Uiso 1 1 calc R . .
C19 C 0.4316(3) 0.0718(8) 0.2692(3) 0.063(2) Uani 1 1 d . . .
H19A H 0.4487 0.0086 0.2915 0.075 Uiso 1 1 calc R . .
C20 C 0.4056(3) 0.0615(7) 0.2134(3) 0.059(2) Uani 1 1 d . . .
H20A H 0.4049 -0.0096 0.1975 0.070 Uiso 1 1 calc R . .
C21 C 0.4140(3) -0.0414(5) 0.0719(2) 0.0413(15) Uani 1 1 d . . .
C22 C 0.4294(4) -0.1623(5) 0.0773(3) 0.066(2) Uani 1 1 d . . .
H22A H 0.4474 -0.1826 0.1162 0.099 Uiso 1 1 calc R . .
H22B H 0.4620 -0.1790 0.0606 0.099 Uiso 1 1 calc R . .
H22C H 0.3890 -0.2047 0.0586 0.099 Uiso 1 1 calc R . .
C10 C 0.2639(9) 0.7817(15) 0.0608(7) 0.058(5) Uiso 0.40 1 d P A -1
H10A H 0.3034 0.7582 0.0923 0.070 Uiso 0.40 1 calc PR A -1
H10B H 0.2628 0.8637 0.0611 0.070 Uiso 0.40 1 calc PR A -1
Cl4 Cl 0.2009(3) 0.7381(5) 0.0709(3) 0.122(3) Uani 0.40 1 d P A -1
Cl3 Cl 0.2749(4) 0.7374(6) -0.0026(4) 0.120(2) Uani 0.40 1 d P A -1
Cl3' Cl 0.1925(2) 0.7880(4) 0.1418(2) 0.0800(16) Uani 0.40 1 d P B -2
Cl4' Cl 0.2377(3) 0.9729(7) 0.2195(3) 0.0875(19) Uani 0.40 1 d P B -2
C10' C 0.2534(8) 0.8885(13) 0.1749(7) 0.049(4) Uiso 0.40 1 d P B -2
H10C H 0.2954 0.8492 0.1946 0.058 Uiso 0.40 1 calc PR B -2
H10D H 0.2604 0.9348 0.1463 0.058 Uiso 0.40 1 calc PR B -2
Cl3" Cl 0.2123(13) 0.829(2) 0.2002(11) 0.228(10) Uiso 0.20 1 d PD C -3
Cl4" Cl 0.2530(6) 1.0510(11) 0.2389(5) 0.083(3) Uiso 0.20 1 d PD C -3
C10" C 0.2496(17) 0.9430(16) 0.2036(14) 0.030(8) Uiso 0.20 1 d PD C -3
H10E H 0.2340 0.9699 0.1652 0.036 Uiso 0.20 1 calc PR C -3
H10F H 0.2963 0.9217 0.2126 0.036 Uiso 0.20 1 calc PR C -3
Mn3 Mn 0.5000 0.65003(11) 0.2500 0.0525(4) Uani 1 2 d S . .
Cl5 Cl 0.40620(14) 0.7633(2) 0.20865(10) 0.1129(10) Uani 1 1 d . . .
Cl6 Cl 0.52371(10) 0.53783(16) 0.18573(8) 0.0701(6) Uani 1 1 d . . .

loop_
_atom_site_aniso_label
_atom_site_aniso_U_11
_atom_site_aniso_U_22
_atom_site_aniso_U_33
_atom_site_aniso_U_23
_atom_site_aniso_U_13
_atom_site_aniso_U_12
Mn1 0.0360(5) 0.0280(4) 0.0294(5) 0.0051(4) 0.0146(4) 0.0002(4)
Mn2 0.0315(5) 0.0435(5) 0.0265(5) 0.0046(4) 0.0111(4) -0.0040(4)
Cl1 0.0410(9) 0.0373(8) 0.0499(9) 0.0091(7) 0.0230(7) 0.0047(7)
Cl2 0.0340(9) 0.0828(12) 0.0456(9) 0.0069(9) 0.0139(7) -0.0135(8)
O1 0.052(3) 0.028(2) 0.039(2) 0.0046(18) 0.019(2) -0.0006(18)
O2 0.046(3) 0.039(2) 0.038(2) 0.0080(18) 0.017(2) -0.0070(19)
O3 0.033(2) 0.043(2) 0.029(2) 0.0019(17) 0.0131(17) -0.0017(18)
O4 0.036(2) 0.034(2) 0.027(2) 0.0030(16) 0.0080(17) -0.0038(17)
N1 0.034(3) 0.032(3) 0.040(3) 0.008(2) 0.016(2) 0.005(2)
N2 0.041(3) 0.039(3) 0.029(3) 0.007(2) 0.017(2) 0.005(2)
N3 0.029(3) 0.056(3) 0.032(3) -0.007(2) 0.011(2) 0.000(2)
N4 0.031(3) 0.064(4) 0.034(3) 0.009(3) 0.012(2) -0.005(3)
C1 0.055(4) 0.049(4) 0.038(4) 0.001(3) 0.020(3) 0.007(3)
C2 0.079(6) 0.088(6) 0.045(4) -0.012(4) 0.023(4) 0.028(5)
C3 0.105(7) 0.085(6) 0.037(4) 0.015(4) 0.032(4) 0.032(5)
C4 0.074(5) 0.069(5) 0.051(4) 0.024(4) 0.035(4) 0.020(4)
C5 0.041(4) 0.051(4) 0.034(3) 0.018(3) 0.019(3) 0.010(3)
C6 0.035(3) 0.039(3) 0.044(4) 0.015(3) 0.019(3) 0.009(3)
C7 0.037(4) 0.045(4) 0.058(4) 0.026(3) 0.017(3) 0.005(3)
C8 0.040(4) 0.030(3) 0.095(6) 0.014(4) 0.026(4) 0.001(3)
C9 0.043(4) 0.033(3) 0.072(5) 0.002(3) 0.026(4) 0.001(3)
C10 0.040(4) 0.036(4) 0.051(4) 0.002(3) 0.022(3) -0.004(3)
C11 0.038(4) 0.050(4) 0.044(4) 0.001(3) 0.014(3) 0.009(3)
C12 0.059(5) 0.062(5) 0.061(5) -0.005(4) 0.017(4) 0.016(4)
C13 0.087(6) 0.060(5) 0.087(6) -0.020(5) 0.038(5) 0.015(5)
C14 0.071(5) 0.079(5) 0.046(4) -0.019(4) 0.019(4) 0.009(4)
C15 0.041(4) 0.061(4) 0.039(4) -0.011(3) 0.019(3) 0.004(3)
C16 0.033(4) 0.079(5) 0.030(3) 0.002(3) 0.015(3) -0.005(3)
C17 0.060(5) 0.099(6) 0.037(4) -0.018(4) 0.019(4) -0.014(4)
C18 0.052(5) 0.139(8) 0.024(4) 0.015(5) 0.004(3) -0.014(5)
C19 0.041(4) 0.110(7) 0.035(4) 0.029(4) 0.012(3) -0.002(4)
C20 0.041(4) 0.090(6) 0.047(4) 0.023(4) 0.019(3) -0.006(4)
C21 0.051(4) 0.030(3) 0.041(4) 0.004(3) 0.015(3) -0.006(3)
C22 0.106(6) 0.033(4) 0.071(5) 0.009(3) 0.047(5) 0.004(4)
Cl4 0.069(4) 0.077(4) 0.197(8) 0.036(4) 0.022(4) 0.025(3)
Cl3 0.128(7) 0.087(5) 0.155(6) 0.013(4) 0.062(6) 0.015(5)
Cl3' 0.055(3) 0.073(3) 0.097(4) 0.021(3) 0.010(3) -0.017(3)
Cl4' 0.076(4) 0.117(5) 0.080(4) 0.001(4) 0.041(3) 0.011(4)
Mn3 0.0748(11) 0.0320(7) 0.0626(10) 0.000 0.0395(9) 0.000
Cl5 0.169(3) 0.0913(17) 0.1056(18) 0.0579(14) 0.0819(18) 0.0798(17)
Cl6 0.0836(14) 0.0597(12) 0.0671(12) -0.0228(9) 0.0277(11) -0.0008(10)

loop_
_atom_type_symbol
_atom_type_description
_atom_type_scat_dispersion_real
_atom_type_scat_dispersion_imag
_atom_type_scat_source
C C 0.0033 0.0016 'International Tables Vol C Tables 4.2.6.8 and 6.1.1.4'
H H 0.0000 0.0000 'International Tables Vol C Tables 4.2.6.8 and 6.1.1.4'
N N 0.0061 0.0033 'International Tables Vol C Tables 4.2.6.8 and 6.1.1.4'
O O 0.0106 0.0060 'International Tables Vol C Tables 4.2.6.8 and 6.1.1.4'
Cl Cl 0.1484 0.1585 'International Tables Vol C Tables 4.2.6.8 and 6.1.1.4'
Mn Mn 0.3368 0.7283 'International Tables Vol C Tables 4.2.6.8 and 6.1.1.4'

loop_
_geom_angle_atom_site_label_1
_geom_angle_atom_site_label_2
_geom_angle_atom_site_label_3
_geom_angle
_geom_angle_site_symmetry_1
_geom_angle_site_symmetry_3
_geom_angle_publ_flag
O4 Mn1 O3 83.09(16) . . ?
O4 Mn1 O1 93.43(16) . . ?
O3 Mn1 O1 90.73(16) . . ?
O4 Mn1 N1 95.60(18) . . ?
O3 Mn1 N1 93.42(17) . . ?
O1 Mn1 N1 170.46(18) . . ?
O4 Mn1 N2 171.27(17) . . ?
O3 Mn1 N2 89.89(17) . . ?
O1 Mn1 N2 91.85(17) . . ?
N1 Mn1 N2 79.57(19) . . ?
O4 Mn1 Cl1 93.75(12) . . ?
O3 Mn1 Cl1 176.76(12) . . ?
O1 Mn1 Cl1 88.74(12) . . ?
N1 Mn1 Cl1 87.60(13) . . ?
N2 Mn1 Cl1 93.32(13) . . ?
O4 Mn1 Mn2 42.77(11) . . ?
O3 Mn1 Mn2 41.98(11) . . ?
O1 Mn1 Mn2 83.54(12) . . ?
N1 Mn1 Mn2 105.23(13) . . ?
N2 Mn1 Mn2 131.29(13) . . ?
Cl1 Mn1 Mn2 134.78(5) . . ?
O3 Mn2 O4 82.91(16) . . ?
O3 Mn2 O2 93.60(16) . . ?
O4 Mn2 O2 90.59(16) . . ?
O3 Mn2 N3 96.31(18) . . ?
O4 Mn2 N3 90.73(18) . . ?
O2 Mn2 N3 170.09(18) . . ?
O3 Mn2 N4 169.56(18) . . ?
O4 Mn2 N4 87.61(17) . . ?
O2 Mn2 N4 90.84(19) . . ?
N3 Mn2 N4 79.4(2) . . ?
O3 Mn2 Cl2 95.22(12) . . ?
O4 Mn2 Cl2 178.04(12) . . ?
O2 Mn2 Cl2 90.10(13) . . ?
N3 Mn2 Cl2 88.91(14) . . ?
N4 Mn2 Cl2 94.22(14) . . ?
O3 Mn2 Mn1 42.72(11) . . ?
O4 Mn2 Mn1 41.84(11) . . ?
O2 Mn2 Mn1 83.59(12) . . ?
N3 Mn2 Mn1 103.82(14) . . ?
N4 Mn2 Mn1 128.78(13) . . ?
Cl2 Mn2 Mn1 136.47(6) . . ?
C21 O1 Mn1 124.0(4) . . ?
C21 O2 Mn2 123.8(4) . . ?
Mn2 O3 Mn1 95.30(17) . . ?
Mn1 O4 Mn2 95.38(16) . . ?
C10 N1 C6 120.0(5) . . ?
C10 N1 Mn1 123.3(4) . . ?
C6 N1 Mn1 116.7(4) . . ?
C1 N2 C5 119.4(5) . . ?
C1 N2 Mn1 125.4(4) . . ?
C5 N2 Mn1 115.1(4) . . ?
C11 N3 C15 120.5(5) . . ?
C11 N3 Mn2 123.6(4) . . ?
C15 N3 Mn2 115.8(4) . . ?
C16 N4 C20 119.6(6) . . ?
C16 N4 Mn2 114.3(4) . . ?
C20 N4 Mn2 125.6(5) . . ?
N2 C1 C2 122.5(6) . . ?
C1 C2 C3 118.2(7) . . ?
C4 C3 C2 119.8(6) . . ?
C5 C4 C3 119.1(6) . . ?
N2 C5 C4 120.9(6) . . ?
N2 C5 C6 114.1(5) . . ?
C4 C5 C6 124.9(6) . . ?
N1 C6 C7 120.8(6) . . ?
N1 C6 C5 114.5(5) . . ?
C7 C6 C5 124.7(6) . . ?
C6 C7 C8 118.5(6) . . ?
C9 C8 C7 120.4(6) . . ?
C8 C9 C10 118.2(6) . . ?
N1 C10 C9 122.0(6) . . ?
N3 C11 C12 121.0(6) . . ?
C11 C12 C13 119.3(7) . . ?
C14 C13 C12 119.8(7) . . ?
C13 C14 C15 119.7(7) . . ?
N3 C15 C14 119.6(6) . . ?
N3 C15 C16 114.2(6) . . ?
C14 C15 C16 126.1(6) . . ?
N4 C16 C17 119.6(6) . . ?
N4 C16 C15 114.7(5) . . ?
C17 C16 C15 125.7(7) . . ?
C18 C17 C16 119.3(7) . . ?
C19 C18 C17 119.8(7) . . ?
C18 C19 C20 119.9(7) . . ?
N4 C20 C19 121.9(8) . . ?
O2 C21 O1 124.7(5) . . ?
O2 C21 C22 116.7(5) . . ?
O1 C21 C22 118.6(6) . . ?
Cl4 C10 Cl3 117.5(11) . . ?
Cl4' C10' Cl3' 116.7(10) . . ?
Cl3" C10" Cl4" 131(3) . . ?
Cl6 Mn3 Cl6 110.01(11) 2_655 . ?
Cl6 Mn3 Cl5 112.45(8) 2_655 2_655 ?
Cl6 Mn3 Cl5 106.32(8) . 2_655 ?
Cl6 Mn3 Cl5 106.32(8) 2_655 . ?
Cl6 Mn3 Cl5 112.45(8) . . ?
Cl5 Mn3 Cl5 109.39(16) 2_655 . ?

loop_
_geom_bond_atom_site_label_1
_geom_bond_atom_site_label_2
_geom_bond_distance
_geom_bond_site_symmetry_2
_geom_bond_publ_flag
Mn1 O4 1.790(3) . ?
Mn1 O3 1.820(4) . ?
Mn1 O1 1.942(4) . ?
Mn1 N1 1.996(4) . ?
Mn1 N2 2.044(4) . ?
Mn1 Cl1 2.2821(16) . ?
Mn1 Mn2 2.6715(11) . ?
Mn2 O3 1.795(3) . ?
Mn2 O4 1.822(4) . ?
Mn2 O2 1.948(4) . ?
Mn2 N3 1.994(5) . ?
Mn2 N4 2.038(5) . ?
Mn2 Cl2 2.2638(17) . ?
O1 C21 1.266(6) . ?
O2 C21 1.263(7) . ?
N1 C10 1.335(7) . ?
N1 C6 1.365(7) . ?
N2 C1 1.331(7) . ?
N2 C5 1.369(7) . ?
N3 C11 1.343(7) . ?
N3 C15 1.350(7) . ?
N4 C16 1.345(8) . ?
N4 C20 1.356(8) . ?
C1 C2 1.388(8) . ?
C2 C3 1.389(10) . ?
C3 C4 1.386(10) . ?
C4 C5 1.384(8) . ?
C5 C6 1.459(8) . ?
C6 C7 1.381(8) . ?
C7 C8 1.392(9) . ?
C8 C9 1.381(9) . ?
C9 C10 1.385(8) . ?
C11 C12 1.358(9) . ?
C12 C13 1.384(10) . ?
C13 C14 1.351(10) . ?
C14 C15 1.391(9) . ?
C15 C16 1.461(9) . ?
C16 C17 1.402(8) . ?
C17 C18 1.390(10) . ?
C18 C19 1.337(10) . ?
C19 C20 1.364(9) . ?
C21 C22 1.491(8) . ?
C10 Cl4 1.576(17) . ?
C10 Cl3 1.84(2) . ?
Cl3' C10' 1.771(16) . ?
Cl4' C10' 1.676(16) . ?
Cl3" C10" 1.58(2) . ?
Cl4" C10" 1.584(19) . ?
Mn3 Cl6 2.3590(19) 2_655 ?
Mn3 Cl6 2.3590(19) . ?
Mn3 Cl5 2.364(2) 2_655 ?
Mn3 Cl5 2.364(2) . ?
